data_4301023
loop_
_publ_author_name
'Buvaylo, Elena A.'
'Kokozay, Vladimir N.'
'Vassilyeva, Olga Yu.'
'Skelton, Brian W.'
'Jezierska, Julia'
'Brunel, Louis C.'
'Ozarowski, Andrew'

_publ_section_title
;
 High-Frequency, High-Field EPR; Magnetic Susceptibility; and X-ray
 Studies on a Ferromagnetic Heterometallic Complex of Diethanolamine
 (H2L), [Cu4(NH3)4(HL)4][CdBr4]Br2&#x00B7;3dmf&#x00B7;H2O
;
_journal_coden_ASTM INOCAJ
_journal_issue 2
_journal_name_full 'Inorganic Chemistry'
_journal_page_first 206
_journal_page_last 216
_journal_paper_doi 10.1021/ic049044p
_journal_volume 44
_journal_year 2005
_chemical_formula_sum 'C25 H75 Br6 Cd Cu4 N11 O12'
_chemical_formula_weight 1567.96
_space_group_IT_number 14
_symmetry_cell_setting monoclinic
_symmetry_space_group_name_Hall '-P 2ybc'
_symmetry_space_group_name_H-M 'P 1 21/c 1'
_cell_angle_alpha 90.00000
_cell_angle_beta 108.182(3)
_cell_angle_gamma 90.00000
_cell_formula_units_Z 4
_cell_length_a 14.876(3)
_cell_length_b 33.018(6)
_cell_length_c 11.437(2)
_cell_measurement_temperature 150(2)
_cell_volume 5337.1(17)
_exptl_crystal_density_diffrn 1.951
_cod_duplicate_entry 4308419
_cod_original_sg_symbol_Hall -p_2ybc
_cod_original_sg_symbol_H-M 'P 21/c'
_cod_original_formula_sum 'C25 H75 Br6 Cd1 Cu4 N11 O12'
_cod_database_code 4301023

loop_
_symmetry_equiv_pos_as_xyz
+x,+y,+z
-x,1/2+y,1/2-z
-x,-y,-z
+x,1/2-y,1/2+z

loop_
_atom_site_label
_atom_site_fract_x
_atom_site_fract_y
_atom_site_fract_z
_atom_site_U_iso_or_equiv
_atom_site_adp_type
_atom_site_calc_flag
_atom_site_calc_attached_atom
_atom_site_occupancy
_atom_site_disorder_assembly
_atom_site_disorder_group
Cu1 .63431(8) .33565(3) .83965(10) .0267(6) Uani ? ? 1.00000 ? ?
Cu2 .47848(8) .40105(4) .71707(10) .0269(6) Uani ? ? 1.00000 ? ?
Cu3 .71523(15) .42765(6) .8615(2) .0216(10) Uani ? ? .50000 ? ?
Cu3' .70536(15) .42472(6) .8985(2) .0215(10) Uani ? ? .50000 ? ?
Cu4 .64761(9) .39768(3) .60347(12) .0327(6) Uani ? ? 1.00000 ? ?
Br1 .57348(11) .27649(4) 1.14686(10) .0555(7) Uani ? ? 1.00000 ? ?
Br2 .66475(16) .48072(6) .16338(19) .0380(10) Uani ? ? .50000 ? ?
Br2' .65852(16) .47429(6) .2381(2) .0389(11) Uani ? ? .50000 ? ?
Cd1 1.10696(6) .37081(2) .99895(7) .0348(4) Uani ? ? 1.00000 ? ?
Br11 1.05436(9) .41626(4) .80550(12) .0533(7) Uani ? ? 1.00000 ? ?
Br12 1.28571(9) .37624(4) 1.11581(11) .0424(7) Uani ? ? .8660(17) ? ?
Br13 1.06300(10) .29770(4) .92260(14) .0514(7) Uani ? ? .8660(17) ? ?
Br14 1.02071(10) .39456(5) 1.14879(12) .0528(8) Uani ? ? .8660(17) ? ?
Br12' 1.2817(9) .3739(4) 1.1164(11) .074(3) Uiso ? ? .1340(17) ? ?
Br13' 1.0519(7) .2981(3) .9923(9) .056(2) Uiso ? ? .1340(17) ? ?
Br14' 1.0073(6) .4126(2) 1.1258(7) .0374(17) Uiso ? ? .1340(17) ? ?
O1 .7295(5) .3725(2) .8147(7) .038(4) Uani ? ? 1.00000 ? ?
O2 .7365(6) .3217(2) 1.0665(7) .049(4) Uani ? ? 1.00000 ? ?
O3 .6269(5) .43916(18) .7165(7) .035(3) Uani ? ? 1.00000 ? ?
O4 .8622(11) .4525(4) .8256(12) .039(3) Uiso ? ? .50000 ? ?
O4' .8568(9) .4542(4) .8786(11) .028(3) Uiso ? ? .50000 ? ?
O5 .5662(4) .38331(19) .8720(5) .025(3) Uani ? ? 1.00000 ? ?
O6 .3587(5) .3456(2) .7229(6) .041(4) Uani ? ? 1.00000 ? ?
O7 .5462(4) .3660(2) .6344(6) .026(3) Uani ? ? 1.00000 ? ?
O8 .5429(7) .4337(3) .4144(8) .060(2) Uiso ? ? 1.00000 ? ?
O9 .6832(12) .4973(5) .4347(14) .053(9) Uani ? ? .50000 ? ?
O9' .390(3) .284(2) .240(4) .27(6) Uani ? ? .50000 ? ?
N1 .7258(6) .2913(2) .8264(7) .033(4) Uani ? ? 1.00000 ? ?
N2 .7049(10) .4893(5) .8889(13) .025(3) Uiso ? ? .50000 ? ?
N2' .6906(10) .4829(4) .9417(13) .024(3) Uiso ? ? .50000 ? ?
N3 .4041(6) .4266(2) .8213(7) .031(4) Uani ? ? 1.00000 ? ?
N4 .6414(7) .3568(3) .4694(7) .037(4) Uani ? ? 1.00000 ? ?
N5 .5300(7) .2976(2) .8371(7) .035(4) Uani ? ? 1.00000 ? ?
N6 .7825(11) .4135(4) 1.0370(13) .023(3) Uiso ? ? .50000 ? ?
N6' .7669(11) .4077(5) 1.0737(14) .027(8) Uani ? ? .50000 ? ?
N7 .3973(8) .4269(4) .5588(9) .057(6) Uani ? ? 1.00000 ? ?
N8 .7678(9) .4226(4) .5921(11) .069(3) Uiso ? ? 1.00000 ? ?
C1 .8193(8) .3535(3) .8391(10) .041(3) Uiso ? ? 1.00000 ? ?
C2 .8005(7) .3105(3) .7905(9) .033(2) Uiso ? ? 1.00000 ? ?
C3 .7603(9) .2650(3) .9424(10) .045(6) Uani ? ? 1.00000 ? ?
C4 .7972(10) .2904(4) 1.0583(11) .053(7) Uani ? ? 1.00000 ? ?
C5 .6227(9) .4818(3) .6942(14) .053(7) Uani ? ? 1.00000 ? ?
C6 .6196(13) .5014(6) .7924(16) .026(4) Uiso ? ? .50000 ? ?
C7 .7835(18) .5114(8) .878(3) .067(8) Uiso ? ? .50000 ? ?
C8 .875(2) .4899(8) .907(3) .068(8) Uiso ? ? .50000 ? ?
C6' .6240(15) .5019(6) .8325(18) .035(5) Uiso ? ? .50000 ? ?
C7' .7821(13) .5039(6) .9863(17) .032(4) Uiso ? ? .50000 ? ?
C8' .8481(16) .4966(7) .915(2) .045(5) Uiso ? ? .50000 ? ?
C9 .5244(7) .3840(3) .9675(8) .032(5) Uani ? ? 1.00000 ? ?
C10 .4631(7) .4209(3) .9528(8) .030(5) Uani ? ? 1.00000 ? ?
C11 .3112(8) .4101(4) .7918(10) .040(6) Uani ? ? 1.00000 ? ?
C12 .3032(8) .3639(4) .7943(10) .045(6) Uani ? ? 1.00000 ? ?
C13 .5011(7) .3410(4) .5342(9) .041(6) Uani ? ? 1.00000 ? ?
C14 .5750(9) .3247(3) .4794(9) .041(5) Uani ? ? 1.00000 ? ?
C15 .6111(10) .3764(4) .3433(12) .054(3) Uiso ? ? 1.00000 ? ?
C16 .5291(11) .4053(5) .3200(14) .069(4) Uiso ? ? 1.00000 ? ?
O01 .8386(7) .3455(3) .5158(10) .071(6) Uani ? ? 1.00000 ? ?
C01 .9260(8) .3347(4) .5651(12) .052(7) Uani ? ? 1.00000 ? ?
N01 .9793(6) .3207(3) .5067(9) .042(5) Uani ? ? 1.00000 ? ?
C011 .9494(11) .3157(5) .3769(14) .071(9) Uani ? ? 1.00000 ? ?
C012 1.0709(9) .3087(5) .5734(13) .064(8) Uani ? ? 1.00000 ? ?
O02 .2622(7) .3501(3) .4875(7) .069(6) Uani ? ? 1.00000 ? ?
C02 .2407(13) .3304(5) .3975(16) .080(5) Uiso ? ? 1.00000 ? ?
N02 .2499(11) .2922(6) .3858(10) .109(11) Uani ? ? 1.00000 ? ?
C021 .246(2) .2616(11) .270(3) .178(12) Uiso ? ? 1.00000 ? ?
C022 .2915(14) .2678(6) .4880(17) .091(5) Uiso ? ? 1.00000 ? ?
O03 1.1590(16) .4897(6) .4113(18) .201(17) Uani ? ? 1.00000 ? ?
C03 1.0637(17) .4858(7) .366(2) .074(6) Uiso ? ? .717(15) ? ?
N03 1.0317(6) .4564(3) .4132(8) .056(6) Uani ? ? 1.00000 ? ?
C031 1.0772(19) .4242(8) .479(2) .087(7) Uiso ? ? .717(15) ? ?
C032 .924(3) .4527(11) .370(3) .134(12) Uiso ? ? .717(15) ? ?
C03' 1.133(2) .4566(8) .466(3) .050(10) Uiso ? ? .283(15) ? ?
C031' .976(2) .4239(14) .442(4) .087(18) Uiso ? ? .283(15) ? ?
C032' .9860(17) .4865(13) .324(4) .077(16) Uiso ? ? .283(15) ? ?
H2O .70079 .30854 1.11138 .07200 Uiso ? ? 1.00000 ? ?
H4O .90792 .44225 .88590 .04500 Uiso ? ? 1.00000 ? ?
H6O .30744 .34657 .65187 .06300 Uiso ? ? 1.00000 ? ?
H8O .53639 .45955 .38014 .07500 Uiso ? ? 1.00000 ? ?
H1N .69442 .27410 .76301 .03800 Uiso ? ? 1.00000 ? ?
H2N .69523 .49254 .96703 .03400 Uiso ? ? .50000 ? ?
H2'N .66570 .48437 1.00995 .05000 Uiso ? ? .50000 ? ?
H3N .39640 .45397 .80194 .03500 Uiso ? ? 1.00000 ? ?
H4N .69925 .34625 .47852 .04300 Uiso ? ? 1.00000 ? ?
H5aN .53325 .29047 .91691 .08200 Uiso ? ? 1.00000 ? ?
H5bN .47220 .30918 .79915 .08200 Uiso ? ? 1.00000 ? ?
H5cN .53503 .27375 .79501 .08200 Uiso ? ? 1.00000 ? ?
H6aN .79876 .38618 1.03792 .06800 Uiso ? ? .50000 ? ?
H6bN .76259 .41625 1.10583 .06800 Uiso ? ? .50000 ? ?
H6cN .83785 .42879 1.04912 .05700 Uiso ? ? .50000 ? ?
H6'aN .74079 .38352 1.08767 .07200 Uiso ? ? .50000 ? ?
H6'bN .83014 .40448 1.08837 .06800 Uiso ? ? .50000 ? ?
H6'cN .75640 .42718 1.12566 .07000 Uiso ? ? .50000 ? ?
H7aN .34301 .41225 .52624 .11700 Uiso ? ? 1.00000 ? ?
H7bN .43116 .42652 .50125 .11700 Uiso ? ? 1.00000 ? ?
H7cN .38306 .45377 .57047 .10900 Uiso ? ? 1.00000 ? ?
H8aN .79588 .40601 .55085 .14300 Uiso ? ? 1.00000 ? ?
H8bN .80783 .42636 .67356 .14300 Uiso ? ? 1.00000 ? ?
H8cN .75477 .44780 .55479 .14100 Uiso ? ? 1.00000 ? ?
H1a .85070 .35221 .92570 .05600 Uiso ? ? 1.00000 ? ?
H1b .85707 .36740 .80062 .05600 Uiso ? ? 1.00000 ? ?
H2a .78533 .31160 .70270 .04200 Uiso ? ? 1.00000 ? ?
H2b .85849 .29524 .82133 .04200 Uiso ? ? 1.00000 ? ?
H3a .80370 .24726 .93013 .05700 Uiso ? ? 1.00000 ? ?
H3b .70439 .25075 .94604 .05700 Uiso ? ? 1.00000 ? ?
H4a .81083 .27172 1.12561 .06700 Uiso ? ? 1.00000 ? ?
H4b .85732 .30133 1.05678 .06700 Uiso ? ? 1.00000 ? ?
H5a .56600 .48806 .62832 .05400 Uiso ? ? 1.00000 ? ?
H5b .67546 .48996 .66916 .05400 Uiso ? ? 1.00000 ? ?
H6a .62136 .53038 .78237 .03100 Uiso ? ? .50000 ? ?
H6b .56603 .49474 .81591 .03100 Uiso ? ? .50000 ? ?
H6'a .63582 .53009 .83403 .03700 Uiso ? ? .50000 ? ?
H6'b .56031 .49842 .83986 .03700 Uiso ? ? .50000 ? ?
H7a .76912 .52081 .79712 .07300 Uiso ? ? .50000 ? ?
H7b .79266 .53364 .93388 .07300 Uiso ? ? .50000 ? ?
H7'a .81201 .49541 1.06773 .03700 Uiso ? ? .50000 ? ?
H7'b .76972 .53214 .98404 .03700 Uiso ? ? .50000 ? ?
H8a .92335 .50645 .89513 .11400 Uiso ? ? .50000 ? ?
H8b .89610 .48089 .99279 .11400 Uiso ? ? .50000 ? ?
H8'a .91065 .50545 .96181 .03600 Uiso ? ? .50000 ? ?
H8'b .82918 .51212 .83990 .03600 Uiso ? ? .50000 ? ?
H9a .57533 .38572 1.04901 .03000 Uiso ? ? 1.00000 ? ?
H9b .49022 .36019 .97155 .03000 Uiso ? ? 1.00000 ? ?
H10a .41967 .41999 .99939 .04300 Uiso ? ? 1.00000 ? ?
H10b .49994 .44571 .97750 .04300 Uiso ? ? 1.00000 ? ?
H11a .27435 .41968 .70729 .05200 Uiso ? ? 1.00000 ? ?
H11b .27794 .42248 .84362 .05200 Uiso ? ? 1.00000 ? ?
H12a .33281 .35514 .87867 .05700 Uiso ? ? 1.00000 ? ?
H12b .24141 .35449 .76696 .05700 Uiso ? ? 1.00000 ? ?
H13a .47349 .31768 .56286 .04500 Uiso ? ? 1.00000 ? ?
H13b .45391 .35415 .47290 .04500 Uiso ? ? 1.00000 ? ?
H14a .61049 .30373 .53534 .05500 Uiso ? ? 1.00000 ? ?
H14b .54567 .31164 .40242 .05500 Uiso ? ? 1.00000 ? ?
H15a .59925 .35576 .28149 .06100 Uiso ? ? 1.00000 ? ?
H15b .66580 .39175 .33633 .06100 Uiso ? ? 1.00000 ? ?
H16a .51705 .41732 .24235 .09100 Uiso ? ? 1.00000 ? ?
H16b .47425 .38855 .31774 .09100 Uiso ? ? 1.00000 ? ?
H01 .94819 .33787 .65215 .07500 Uiso ? ? 1.00000 ? ?
H011a .97617 .29307 .34896 .09800 Uiso ? ? 1.00000 ? ?
H011b .96456 .33972 .33650 .09800 Uiso ? ? 1.00000 ? ?
H011c .87986 .31322 .34250 .09800 Uiso ? ? 1.00000 ? ?
H012a 1.09354 .28782 .52791 .10300 Uiso ? ? 1.00000 ? ?
H012b 1.07643 .29921 .65087 .10300 Uiso ? ? 1.00000 ? ?
H012c 1.11481 .33161 .57876 .10300 Uiso ? ? 1.00000 ? ?
H02 .20815 .33957 .31276 .16100 Uiso ? ? 1.00000 ? ?
H021a .26721 .23547 .30121 .30000 Uiso ? ? 1.00000 ? ?
H021b .18229 .25979 .21711 .30000 Uiso ? ? 1.00000 ? ?
H021c .28489 .27193 .22568 .30000 Uiso ? ? 1.00000 ? ?
H022a .32016 .28471 .55670 .11900 Uiso ? ? 1.00000 ? ?
H022b .33854 .25145 .47108 .11900 Uiso ? ? 1.00000 ? ?
H022c .24452 .25139 .50476 .11900 Uiso ? ? 1.00000 ? ?
H03 1.02215 .50351 .30334 .08200 Uiso ? ? .50000 ? ?
H031a 1.11583 .43143 .56050 .10300 Uiso ? ? .50000 ? ?
H031b 1.12204 .41183 .44085 .10300 Uiso ? ? .50000 ? ?
H031c 1.03592 .40279 .48587 .10300 Uiso ? ? .50000 ? ?
H032a .90667 .43944 .43335 .19100 Uiso ? ? .50000 ? ?
H032b .90844 .43473 .29970 .19100 Uiso ? ? .50000 ? ?
H032c .89722 .47735 .35025 .19100 Uiso ? ? .50000 ? ?
H03' 1.17142 .44123 .52341 .15800 Uiso ? ? .50000 ? ?
H031'a 1.01780 .41106 .52359 .12900 Uiso ? ? .50000 ? ?
H031'b .95629 .40449 .38788 .12900 Uiso ? ? .50000 ? ?
H031'c .92624 .43541 .47049 .12900 Uiso ? ? .50000 ? ?
H032'a .99524 .48417 .25040 .21000 Uiso ? ? .50000 ? ?
H032'b .98986 .51229 .35666 .21000 Uiso ? ? .50000 ? ?
H032'c .91196 .48059 .30408 .21000 Uiso ? ? .50000 ? ?

loop_
_atom_site_aniso_label
_atom_site_aniso_U_11
_atom_site_aniso_U_22
_atom_site_aniso_U_33
_atom_site_aniso_U_12
_atom_site_aniso_U_13
_atom_site_aniso_U_23
Cu1 .0287(7) .0177(6) .0295(6) -.0002(5) .0031(5) -.0017(4)
Cu2 .0218(6) .0301(6) .0277(6) -.0012(5) .0064(5) .0030(5)
Cu3 .0192(12) .0175(11) .0292(11) .0008(8) .0091(9) -.0015(8)
Cu3' .0184(12) .0140(10) .0314(11) .0004(8) .0068(9) -.0028(8)
Cu4 .0238(7) .0211(6) .0584(8) -.0006(5) .0203(6) .0039(5)
Br1 .0993(11) .0389(7) .0388(6) .0343(7) .0369(7) .0179(5)
Br2 .0481(14) .0305(11) .0375(10) .0085(9) .0162(9) -.0049(8)
Br2' .0426(13) .0245(10) .0514(12) .0024(9) .0175(10) .0056(9)
Cd1 .0351(5) .0313(4) .0361(4) -.0038(3) .0081(3) .0009(3)
Br11 .0426(7) .0608(8) .0536(7) .0016(6) .0108(6) .0234(6)
Br12 .0309(7) .0564(9) .0364(7) -.0127(6) .0055(5) .0067(6)
Br13 .0427(8) .0274(7) .0680(9) .0028(6) -.0062(7) -.0059(6)
Br14 .0348(8) .0836(11) .0406(7) .0016(7) .0127(6) -.0107(7)
O1 .021(4) .022(4) .058(5) .007(3) -.005(3) -.007(3)
O2 .062(6) .032(4) .042(4) .005(4) .003(4) -.005(3)
O3 .026(4) .012(3) .069(5) .002(3) .020(3) .006(3)
O5 .024(4) .023(3) .026(3) -.002(3) .004(3) -.002(3)
O6 .026(4) .059(5) .036(4) -.007(3) .007(3) -.017(3)
O7 .020(3) .031(4) .029(3) -.004(3) .011(3) .003(3)
O9 .062(11) .058(11) .041(9) .002(9) .021(8) .006(8)
O9' .12(3) .54(11) .17(4) -.06(4) .06(3) .05(5)
N1 .036(5) .020(4) .038(4) -.002(4) .006(4) -.014(3)
N3 .018(4) .032(5) .036(4) -.001(3) .000(3) .002(4)
N4 .058(6) .028(4) .033(4) .005(4) .024(4) .006(4)
N5 .053(6) .027(4) .026(4) -.009(4) .015(4) -.000(3)
N6' .015(8) .038(9) .031(8) .008(7) .011(6) .003(7)
N7 .048(7) .091(9) .041(5) .029(6) .024(5) .025(5)
C3 .058(8) .021(5) .047(6) .015(5) .003(5) .005(5)
C4 .059(8) .044(7) .045(7) .013(6) .001(6) .001(5)
C5 .051(8) .016(5) .108(11) .008(5) .048(8) .005(6)
C9 .041(6) .027(5) .022(4) -.008(4) .003(4) -.005(4)
C10 .020(5) .035(6) .029(5) .001(4) .002(4) -.003(4)
C11 .024(6) .054(7) .042(6) -.004(5) .010(4) -.009(5)
C12 .034(6) .065(8) .044(6) -.027(6) .023(5) -.017(6)
C13 .027(6) .065(8) .024(5) -.007(5) .001(4) .002(5)
C14 .064(8) .027(5) .035(5) -.008(5) .020(5) -.007(4)
O01 .058(6) .053(6) .100(8) .013(5) .020(5) -.012(5)
C01 .031(7) .058(8) .062(8) .006(6) .005(6) -.004(6)
N01 .031(5) .037(5) .068(6) -.006(4) .031(5) -.021(5)
C011 .066(10) .067(10) .073(9) .016(8) .010(8) .026(8)
C012 .034(7) .086(11) .065(8) -.003(7) .005(6) .002(8)
O02 .056(6) .109(8) .034(4) -.012(6) .003(4) -.011(5)
N02 .100(11) .197(18) .033(6) -.072(12) .026(7) -.024(8)
O03 .29(2) .184(18) .191(17) -.184(18) .160(18) -.123(15)
N03 .070(8) .065(7) .038(5) .003(6) .024(5) -.003(5)

loop_
_geom_bond_atom_site_label_1
_geom_bond_atom_site_label_2
_geom_bond_site_symmetry_1
_geom_bond_site_symmetry_2
_geom_bond_distance
_geom_bond_publ_flag
Cu1 Cu2 . . 3.1582(16) ?
Cu1 Cu3 . . 3.249(2) ?
Cu1 Cu3' . . 3.127(2) ?
Cu1 O1 . . 1.955(8) ?
Cu1 O2 . . 2.606(7) ?
Cu1 O5 . . 1.969(7) ?
Cu1 O7 . . 2.512(6) ?
Cu1 N1 . . 2.038(9) ?
Cu1 N5 . . 1.990(9) ?
Cu2 Cu4 . . 3.173(2) ?
Cu2 O3 . . 2.543(7) ?
Cu2 O5 . . 1.935(6) ?
Cu2 O6 . . 2.571(8) ?
Cu2 O7 . . 1.960(7) ?
Cu2 N3 . . 2.045(9) ?
Cu2 N7 . . 2.025(9) ?
Cu3 Cu4 . . 2.974(3) ?
Cu3 O1 . . 1.928(7) ?
Cu3 O3 . . 1.806(7) ?
Cu3 O4 . . 2.487(17) ?
Cu3 O5 . . 2.692(7) ?
Cu3 N2 . . 2.072(15) ?
Cu3 N6 . . 1.999(13) ?
Cu3' Cu4 . . 3.333(3) ?
Cu3' O1 . . 2.057(8) ?
Cu3' O3 . . 2.099(7) ?
Cu3' O4' . . 2.528(14) ?
Cu3' O5 . . 2.421(7) ?
Cu3' N2' . . 2.012(15) ?
Cu3' N6' . . 2.007(15) ?
Cu4 O1 . . 2.485(7) ?
Cu4 O3 . . 1.973(8) ?
Cu4 O7 . . 1.957(7) ?
Cu4 O8 . . 2.532(8) ?
Cu4 N4 . . 2.024(9) ?
Cu4 N8 . . 2.010(14) ?
Cd1 Br11 . . 2.5844(15) ?
Cd1 Br12 . . 2.5828(15) ?
Cd1 Br13 . . 2.5807(15) ?
Cd1 Br14 . . 2.5633(19) ?
Cd1 Br12' . . 2.529(12) ?
Cd1 Br13' . . 2.529(10) ?
Cd1 Br14' . . 2.747(9) ?
O1 C1 . . 1.422(14) ?
O2 C4 . . 1.395(16) ?
O2 H2O . . .951 ?
O3 C5 . . 1.427(12) ?
O4 C8 . . 1.52(3) ?
O4 C8' . . 1.83(3) ?
O4 H4O . . .872 ?
O4' C8' . . 1.48(3) ?
O4' H4O . . .837 ?
O5 C9 . . 1.415(13) ?
O6 C12 . . 1.462(16) ?
O6 H6O . . .925 ?
O7 C13 . . 1.402(12) ?
O8 C16 . . 1.395(18) ?
O8 H8O . . .933 ?
N1 C2 . . 1.446(15) ?
N1 C3 . . 1.533(13) ?
N1 H1N . . .924 ?
N2 C6 . . 1.45(2) ?
N2 C7 . . 1.41(3) ?
N2 H2N . . .955 ?
N2' C6' . . 1.47(2) ?
N2' C7' . . 1.47(2) ?
N2' H2'N . . .965 ?
N3 C10 . . 1.498(11) ?
N3 C11 . . 1.425(14) ?
N3 H3N . . .928 ?
N4 C14 . . 1.478(16) ?
N4 C15 . . 1.516(15) ?
N4 H4N . . .903 ?
N5 H5aN . . .929 ?
N5 H5bN . . .917 ?
N5 H5cN . . .938 ?
N6 H6aN . . .934 ?
N6 H6bN . . .928 ?
N6 H6cN . . .939 ?
N6' H6'aN . . .923 ?
N6' H6'bN . . .909 ?
N6' H6'cN . . .921 ?
N7 H7aN . . .914 ?
N7 H7bN . . .945 ?
N7 H7cN . . .932 ?
N8 H8aN . . .906 ?
N8 H8bN . . .944 ?
N8 H8cN . . .926 ?
C1 C2 . . 1.521(15) ?
C1 H1a . . .955 ?
C1 H1b . . .934 ?
C2 H2a . . .958 ?
C2 H2b . . .966 ?
C3 C4 . . 1.519(16) ?
C3 H3a . . .915 ?
C3 H3b . . .968 ?
C4 H4a . . .957 ?
C4 H4b . . .969 ?
C5 C6 . . 1.31(2) ?
C5 C6' . . 1.71(3) ?
C5 H5a . . .962 ?
C5 H5b . . .955 ?
C6 H6a . . .964 ?
C6 H6b . . .94 ?
C7 C8 . . 1.48(4) ?
C7 H7a . . .94 ?
C7 H7b . . .95 ?
C8 H8a . . .95 ?
C8 H8b . . .98 ?
C6' H6'a . . .95 ?
C6' H6'b . . .98 ?
C7' C8' . . 1.48(3) ?
C7' H7'a . . .940 ?
C7' H7'b . . .95 ?
C8' H8'a . . .96 ?
C8' H8'b . . .96 ?
C9 C10 . . 1.497(14) ?
C9 H9a . . 1.002 ?
C9 H9b . . .946 ?
C10 H10a . . .958 ?
C10 H10b . . .978 ?
C11 C12 . . 1.530(17) ?
C11 H11a . . 1.002 ?
C11 H11b . . .972 ?
C12 H12a . . .972 ?
C12 H12b . . .927 ?
C13 C14 . . 1.522(18) ?
C13 H13a . . .976 ?
C13 H13b . . .931 ?
C14 H14a . . .978 ?
C14 H14b . . .955 ?
C15 C16 . . 1.51(2) ?
C15 H15a . . .958 ?
C15 H15b . . .982 ?
C16 H16a . . .937 ?
C16 H16b . . .980 ?
O01 C01 . . 1.295(15) ?
C01 N01 . . 1.272(18) ?
C01 H01 . . .952 ?
N01 C011 . . 1.420(18) ?
N01 C012 . . 1.395(15) ?
C011 H011a . . .949 ?
C011 H011b . . .978 ?
C011 H011c . . .989 ?
C012 H012a . . .985 ?
C012 H012b . . .920 ?
C012 H012c . . .988 ?
O02 C02 . . 1.17(2) ?
C02 N02 . . 1.28(3) ?
C02 H02 . . .986 ?
N02 C021 . . 1.65(4) ?
N02 C022 . . 1.40(2) ?
C021 H021a . . .95 ?
C021 H021b . . .95 ?
C021 H021c . . .95 ?
C022 H022a . . .950 ?
C022 H022b . . .95 ?
C022 H022c . . .95 ?
O03 C03 . . 1.35(3) ?
O03 C03' . . 1.37(4) ?
C03 N03 . . 1.27(3) ?
C03 H03 . . .98 ?
N03 C031 . . 1.36(3) ?
N03 C032 . . 1.52(4) ?
N03 C03' . . 1.43(3) ?
N03 C031' . . 1.45(4) ?
N03 C032' . . 1.44(4) ?
C031 H031a . . .96 ?
C031 H031b . . .99 ?
C031 H031c . . .95 ?
C032 H032a . . .95 ?
C032 H032b . . .97 ?
C032 H032c . . .91 ?
C03' H03' . . .89 ?
C031' H031'a . . 1.03 ?
C031' H031'b . . .88 ?
C031' H031'c . . .97 ?
C032' H032'a . . .90 ?
C032' H032'b . . .93 ?
C032' H032'c . . 1.07 ?
